data_7700975
loop_
_publ_author_name
'Delaney, Andie R.'
'Frogley, Benjamin J.'
'Hill, Anthony F.'

_publ_section_title
;
 Metal coordination to a dimetallaoctatetrayne.
;
_journal_issue 36
_journal_name_full 'Dalton transactions (Cambridge, England : 2003)'
_journal_page_first 13674
_journal_page_last 13684
_journal_paper_doi 10.1039/c9dt03041g
_journal_volume 48
_journal_year 2019
_chemical_formula_moiety 'C76 H74 Au2 B2 N12 O4 P2 W2, 2(C F3 O3 S), 2(C H2 Cl2)'
_chemical_formula_sum 'C80 H78 Au2 B2 Cl4 F6 N12 O10 P2 S2 W2'
_chemical_formula_weight 2532.65
_space_group_crystal_system triclinic
_space_group_IT_number 2
_space_group_name_Hall '-P 1'
_space_group_name_H-M_alt 'P -1'
_symmetry_space_group_name_Hall '-P 1'
_symmetry_space_group_name_H-M 'P -1'
_atom_sites_solution_hydrogens geom
_audit_creation_method SHELXL-2016/6
_audit_update_record
;
2019-06-12 deposited with the CCDC.    2019-08-29 downloaded from the CCDC.
;
_cell_angle_alpha 66.855(5)
_cell_angle_beta 80.310(5)
_cell_angle_gamma 76.380(5)
_cell_formula_units_Z 1
_cell_length_a 12.8027(7)
_cell_length_b 13.1649(8)
_cell_length_c 14.8124(8)
_cell_measurement_reflns_used 4334
_cell_measurement_temperature 150.0(1)
_cell_measurement_theta_max 70.3680
_cell_measurement_theta_min 4.6180
_cell_volume 2223.0(2)
_computing_cell_refinement 'CrysAlisPro 1.171.40.36a (Rigaku OD, 2018)'
_computing_data_collection 'CrysAlisPro 1.171.40.36a (Rigaku OD, 2018)'
_computing_data_reduction 'CrysAlisPro 1.171.40.36a (Rigaku OD, 2018)'
_computing_structure_refinement 'SHELXL-2016/6 (Sheldrick, 2016)'
_computing_structure_solution 'SHELXT 2014/5 (Sheldrick, 2014)'
_diffrn_ambient_temperature 150.0(1)
_diffrn_detector_area_resol_mean 8.1297
_diffrn_measured_fraction_theta_full 0.976
_diffrn_measured_fraction_theta_max 0.953
_diffrn_measurement_device_type 'SuperNova, Dual, Cu at home/near, EosS2'
_diffrn_measurement_method '\w scans'
_diffrn_radiation_type CuK\a
_diffrn_radiation_wavelength 1.54184
_diffrn_reflns_av_R_equivalents 0.0361
_diffrn_reflns_av_unetI/netI 0.0743
_diffrn_reflns_Laue_measured_fraction_full 0.976
_diffrn_reflns_Laue_measured_fraction_max 0.953
_diffrn_reflns_limit_h_max 15
_diffrn_reflns_limit_h_min -15
_diffrn_reflns_limit_k_max 13
_diffrn_reflns_limit_k_min -16
_diffrn_reflns_limit_l_max 14
_diffrn_reflns_limit_l_min -17
_diffrn_reflns_number 12540
_diffrn_reflns_point_group_measured_fraction_full 0.976
_diffrn_reflns_point_group_measured_fraction_max 0.953
_diffrn_reflns_theta_full 67.684
_diffrn_reflns_theta_max 70.871
_diffrn_reflns_theta_min 3.565
_diffrn_source 'micro-focus sealed X-ray tube'
_exptl_absorpt_coefficient_mu 13.247
_exptl_absorpt_correction_T_max 1.00000
_exptl_absorpt_correction_T_min 0.66088
_exptl_absorpt_correction_type multi-scan
_exptl_absorpt_process_details
;
CrysAlisPro 1.171.40.36a (Rigaku Oxford Diffraction, 2018)
Empirical absorption correction using spherical harmonics,
 implemented in SCALE3 ABSPACK scaling algorithm.
;
_exptl_crystal_colour 'clear light red'
_exptl_crystal_density_diffrn 1.892
_exptl_crystal_description plate
_exptl_crystal_F_000 1222
_exptl_crystal_size_max 0.112
_exptl_crystal_size_mid 0.071
_exptl_crystal_size_min 0.020
_refine_diff_density_max 1.815
_refine_diff_density_min -1.777
_refine_diff_density_rms 0.151
_refine_ls_extinction_method none
_refine_ls_goodness_of_fit_ref 1.009
_refine_ls_hydrogen_treatment constr
_refine_ls_matrix_type full
_refine_ls_number_parameters 562
_refine_ls_number_reflns 8149
_refine_ls_number_restraints 25
_refine_ls_restrained_S_all 1.009
_refine_ls_R_factor_all 0.0743
_refine_ls_R_factor_gt 0.0490
_refine_ls_shift/su_max 0.001
_refine_ls_shift/su_mean 0.000
_refine_ls_structure_factor_coef Fsqd
_refine_ls_weighting_details 'w=1/[\s^2^(Fo^2^)+(0.0641P)^2^+1.3080P] where P=(Fo^2^+2Fc^2^)/3'
_refine_ls_weighting_scheme calc
_refine_ls_wR_factor_gt 0.1204
_refine_ls_wR_factor_ref 0.1362
_reflns_Friedel_coverage 0.000
_reflns_number_gt 5853
_reflns_number_total 8149
_reflns_threshold_expression 'I > 2\s(I)'
_cod_data_source_file c9dt03041g2.cif
_cod_data_source_block Compound_5
_cod_depositor_comments 'Adding full bibliography for 7700974--7700980.cif.'
_cod_database_code 7700975
_shelx_shelxl_version_number 2016/6
_shelx_space_group_comment
;
The symmetry employed for this shelxl refinement is uniquely defined
by the following loop, which should always be used as a source of
symmetry information in preference to the above space-group names.
They are only intended as comments.
;
_shelx_estimated_absorpt_t_min 0.318
_shelx_estimated_absorpt_t_max 0.778

loop_
_space_group_symop_operation_xyz
'x, y, z'
'-x, -y, -z'

loop_
_atom_site_label
_atom_site_type_symbol
_atom_site_fract_x
_atom_site_fract_y
_atom_site_fract_z
_atom_site_U_iso_or_equiv
_atom_site_adp_type
_atom_site_occupancy
_atom_site_site_symmetry_order
_atom_site_calc_flag
_atom_site_refinement_flags_posn
_atom_site_refinement_flags_adp
_atom_site_refinement_flags_occupancy
_atom_site_disorder_assembly
_atom_site_disorder_group
Au1 Au 0.73900(3) 0.71318(3) 0.68249(3) 0.04093(12) Uani 1 1 d . . . . .
W1 W 0.58190(4) 0.58287(4) 0.70373(3) 0.04246(13) Uani 1 1 d . . . . .
P1 P 0.9024(2) 0.72120(18) 0.71786(17) 0.0403(5) Uani 1 1 d . . . . .
Cl1 Cl 0.6464(4) 0.2264(4) 0.6573(4) 0.1058(14) Uani 1 1 d . . . . .
Cl2 Cl 0.6355(5) -0.0028(5) 0.7122(7) 0.189(4) Uani 1 1 d . . . . .
N3 N 0.7347(6) 0.4739(6) 0.6793(6) 0.0403(17) Uani 1 1 d . . . . .
N5 N 0.6235(6) 0.5307(6) 0.8542(5) 0.0353(15) Uani 1 1 d . . . . .
N6 N 0.6869(7) 0.4282(6) 0.8958(6) 0.0451(18) Uani 1 1 d . . . . .
N4 N 0.7630(7) 0.3713(6) 0.7518(7) 0.050(2) Uani 1 1 d . . . . .
O1 O 0.3447(7) 0.7001(8) 0.7446(7) 0.078(3) Uani 1 1 d . . . . .
N2 N 0.5808(8) 0.3360(7) 0.8340(7) 0.055(2) Uani 1 1 d . . . . .
N1 N 0.5186(8) 0.4268(8) 0.7677(7) 0.056(2) Uani 1 1 d . . . . .
O2 O 0.5197(10) 0.6083(11) 0.4978(7) 0.097(3) Uani 1 1 d . . . . .
C13 C 0.6689(9) 0.5167(9) 0.9976(8) 0.053(2) Uani 1 1 d . . . . .
H13 H 0.674713 0.533276 1.051856 0.064 Uiso 1 1 calc R U . . .
C12 C 0.6095(8) 0.5862(8) 0.9165(7) 0.045(2) Uani 1 1 d . . . . .
C14 C 0.7170(9) 0.4190(9) 0.9814(8) 0.053(2) Uani 1 1 d . . . . .
C21 C 0.8926(9) 0.7942(8) 0.8012(7) 0.046(2) Uani 1 1 d . . . . .
C5 C 0.5422(11) 0.5986(11) 0.5720(11) 0.072(3) Uani 1 1 d . . . . .
C34 C 1.0295(9) 0.5495(9) 0.8621(8) 0.052(2) Uani 1 1 d . . . . .
H34 H 1.021644 0.599228 0.894345 0.062 Uiso 1 1 calc R U . . .
C29 C 0.9984(12) 0.9081(9) 0.4373(8) 0.065(3) Uani 1 1 d . . . . .
H29 H 0.965104 0.953024 0.379748 0.079 Uiso 1 1 calc R U . . .
C33 C 0.9807(7) 0.5821(7) 0.7754(7) 0.0399(19) Uani 1 1 d . . . . .
C11 C 0.5405(9) 0.7001(9) 0.8988(8) 0.053(2) Uani 1 1 d . . . . .
H11A H 0.561540 0.751409 0.834918 0.079 Uiso 1 1 calc R U . . .
H11B H 0.549394 0.726573 0.948335 0.079 Uiso 1 1 calc R U . . .
H11C H 0.466220 0.695296 0.901725 0.079 Uiso 1 1 calc R U . . .
C1 C 0.5869(8) 0.7385(9) 0.6325(7) 0.047(2) Uani 1 1 d . . . . .
C26 C 0.9757(9) 0.8456(7) 0.8029(8) 0.048(2) Uani 1 1 d . . . . .
H26 H 1.037689 0.844621 0.760077 0.058 Uiso 1 1 calc R U . . .
C25 C 0.9637(10) 0.8982(8) 0.8703(8) 0.056(3) Uani 1 1 d . . . . .
H25 H 1.019038 0.931976 0.872279 0.067 Uiso 1 1 calc R U . . .
C4 C 0.4302(10) 0.6569(10) 0.7322(9) 0.060(3) Uani 1 1 d . . . . .
C17 C 0.8012(9) 0.4724(10) 0.5994(8) 0.055(3) Uani 1 1 d . . . . .
C37 C 1.0548(10) 0.4001(9) 0.7671(9) 0.059(3) Uani 1 1 d . . . . .
H37 H 1.063750 0.350229 0.734829 0.070 Uiso 1 1 calc R U . . .
C22 C 0.8017(9) 0.7962(9) 0.8670(8) 0.051(2) Uani 1 1 d . . . . .
H22 H 0.746725 0.760616 0.867492 0.062 Uiso 1 1 calc R U . . .
C30 C 1.1056(12) 0.8959(10) 0.4373(9) 0.071(4) Uani 1 1 d . . . . .
H30 H 1.145501 0.933915 0.380412 0.085 Uiso 1 1 calc R U . . .
C18 C 0.8707(11) 0.3741(10) 0.6200(10) 0.065(3) Uani 1 1 d . . . . .
H18 H 0.925706 0.353218 0.577409 0.078 Uiso 1 1 calc R U . . .
C32 C 1.0960(10) 0.7719(9) 0.6081(8) 0.057(3) Uani 1 1 d . . . . .
H32 H 1.129319 0.725184 0.665220 0.068 Uiso 1 1 calc R U . . .
C19 C 0.8450(10) 0.3107(9) 0.7157(10) 0.062(3) Uani 1 1 d . . . . .
C23 C 0.7926(10) 0.8503(10) 0.9313(8) 0.058(3) Uani 1 1 d . . . . .
H23 H 0.730587 0.852054 0.973981 0.070 Uiso 1 1 calc R U . . .
C28 C 0.9366(11) 0.8546(9) 0.5220(8) 0.060(3) Uani 1 1 d . . . . .
H28 H 0.862463 0.864297 0.520640 0.072 Uiso 1 1 calc R U . . .
C2 C 0.5488(9) 0.8475(9) 0.5753(8) 0.053(2) Uani 1 1 d . . . . .
C38 C 0.9935(10) 0.5063(9) 0.7285(9) 0.057(3) Uani 1 1 d . . . . .
H38 H 0.960539 0.527300 0.670810 0.069 Uiso 1 1 calc R U . . .
C27 C 0.9838(8) 0.7878(7) 0.6077(7) 0.044(2) Uani 1 1 d . . . . .
C35 C 1.0900(9) 0.4424(10) 0.8998(8) 0.057(3) Uani 1 1 d . . . . .
H35 H 1.122850 0.420033 0.957713 0.069 Uiso 1 1 calc R U . . .
C36 C 1.1020(9) 0.3682(9) 0.8518(8) 0.055(3) Uani 1 1 d . . . . .
H36 H 1.142545 0.296232 0.877878 0.066 Uiso 1 1 calc R U . . .
C7 C 0.4266(10) 0.3965(13) 0.7599(10) 0.071(4) Uani 1 1 d . . . . .
C9 C 0.5267(11) 0.2490(10) 0.8672(10) 0.068(4) Uani 1 1 d . . . . .
C31 C 1.1578(11) 0.8263(11) 0.5226(10) 0.071(3) Uani 1 1 d . . . . .
H31 H 1.232249 0.816341 0.522302 0.086 Uiso 1 1 calc R U . . .
C15 C 0.7925(12) 0.3197(10) 1.0406(10) 0.073(3) Uani 1 1 d . . . . .
H15A H 0.760965 0.253843 1.061371 0.110 Uiso 1 1 calc R U . . .
H15B H 0.806245 0.330919 1.097407 0.110 Uiso 1 1 calc R U . . .
H15C H 0.859006 0.309969 1.001265 0.110 Uiso 1 1 calc R U . . .
C16 C 0.8016(11) 0.5735(11) 0.5052(9) 0.068(3) Uani 1 1 d . . . . .
H16A H 0.730865 0.598609 0.482049 0.102 Uiso 1 1 calc R U . . .
H16B H 0.852381 0.553848 0.456358 0.102 Uiso 1 1 calc R U . . .
H16C H 0.821902 0.632718 0.516891 0.102 Uiso 1 1 calc R U . . .
C24 C 0.8724(11) 0.9018(8) 0.9339(9) 0.060(3) Uani 1 1 d . . . . .
H24 H 0.865312 0.938327 0.977730 0.072 Uiso 1 1 calc R U . . .
C10 C 0.5743(13) 0.1346(10) 0.9379(12) 0.089(5) Uani 1 1 d . . . . .
H10A H 0.638750 0.103846 0.906661 0.133 Uiso 1 1 calc R U . . .
H10B H 0.522964 0.085696 0.956356 0.133 Uiso 1 1 calc R U . . .
H10C H 0.591283 0.141627 0.995651 0.133 Uiso 1 1 calc R U . . .
C8 C 0.4304(11) 0.2837(13) 0.8260(12) 0.081(5) Uani 1 1 d . . . . .
H8 H 0.377232 0.241123 0.839034 0.097 Uiso 1 1 calc R U . . .
C6 C 0.3397(11) 0.4666(14) 0.7005(11) 0.086(5) Uani 1 1 d . . . . .
H6A H 0.368601 0.515511 0.638869 0.128 Uiso 1 1 calc R U . . .
H6B H 0.292380 0.510798 0.734524 0.128 Uiso 1 1 calc R U . . .
H6C H 0.300236 0.420164 0.688524 0.128 Uiso 1 1 calc R U . . .
C20 C 0.8947(11) 0.1943(10) 0.7769(11) 0.076(4) Uani 1 1 d . . . . .
H20A H 0.902494 0.191253 0.841352 0.113 Uiso 1 1 calc R U . . .
H20B H 0.964378 0.173506 0.746372 0.113 Uiso 1 1 calc R U . . .
H20C H 0.849369 0.143179 0.782541 0.113 Uiso 1 1 calc R U . . .
C3 C 0.5173(9) 0.9453(9) 0.5274(8) 0.056(3) Uani 1 1 d . . . . .
B1 B 0.6947(10) 0.3388(9) 0.8522(9) 0.049(3) Uani 1 1 d . . . . .
H1 H 0.727709 0.265037 0.897264 0.059 Uiso 1 1 calc R U . . .
C50 C 0.5621(15) 0.1253(15) 0.6764(16) 0.110(6) Uani 1 1 d . . . . .
H50A H 0.503553 0.130555 0.726188 0.132 Uiso 1 1 calc R U . . .
H50B H 0.531237 0.141542 0.615635 0.132 Uiso 1 1 calc R U . . .
S1 S 0.7475(8) 0.9517(7) 1.1767(6) 0.084(2) Uani 0.5 1 d D . P A 1
S2 S 0.7574(7) 0.8663(9) 1.2666(10) 0.110(4) Uani 0.5 1 d D . P B 2
F2 F 0.628(3) 1.070(3) 1.220(2) 0.149(4) Uani 0.5 1 d D . P B 2
C39 C 0.724(3) 0.996(4) 1.272(2) 0.100(6) Uani 0.5 1 d D . P A 1
F7 F 0.788(2) 1.033(3) 1.299(2) 0.149(4) Uani 0.5 1 d D . P B 2
F13 F 0.718(2) 0.990(3) 1.367(2) 0.149(4) Uani 0.5 1 d D . P A 1
O8 O 0.746(3) 0.879(3) 1.167(2) 0.124(4) Uani 0.5 1 d . . P B 2
O7 O 0.8509(17) 0.824(2) 1.3147(19) 0.124(4) Uani 0.5 1 d D . P B 2
O6 O 0.677(2) 0.812(2) 1.3324(18) 0.124(4) Uani 0.5 1 d D . P B 2
O3 O 0.801(2) 1.032(2) 1.1098(18) 0.124(4) Uani 0.5 1 d D . P A 1
O5 O 0.8380(18) 0.874(2) 1.213(2) 0.124(4) Uani 0.5 1 d D . P A 1
O4 O 0.671(2) 0.919(3) 1.148(2) 0.124(4) Uani 0.5 1 d D . P A 1
F1 F 0.668(2) 0.918(3) 1.355(2) 0.149(4) Uani 0.5 1 d D . P B 2
F6 F 0.791(2) 1.066(2) 1.211(2) 0.149(4) Uani 0.5 1 d D . P A 1
F10 F 0.618(3) 1.048(3) 1.272(2) 0.149(4) Uani 0.5 1 d D . P A 1
C40 C 0.709(3) 0.997(3) 1.275(2) 0.100(6) Uani 0.5 1 d D . P B 2

loop_
_atom_site_aniso_label
_atom_site_aniso_U_11
_atom_site_aniso_U_22
_atom_site_aniso_U_33
_atom_site_aniso_U_23
_atom_site_aniso_U_13
_atom_site_aniso_U_12
Au1 0.0474(2) 0.03315(19) 0.0394(2) -0.00955(15) -0.00895(16) -0.00546(15)
W1 0.0451(2) 0.0448(2) 0.0402(2) -0.01735(19) -0.00688(18) -0.00824(19)
P1 0.0478(12) 0.0312(10) 0.0387(12) -0.0084(9) -0.0060(10) -0.0079(9)
Cl1 0.096(3) 0.119(3) 0.134(4) -0.086(3) 0.013(3) -0.026(2)
Cl2 0.104(4) 0.081(3) 0.339(11) -0.027(5) -0.041(5) -0.009(3)
N3 0.045(4) 0.028(3) 0.051(4) -0.019(3) -0.002(3) -0.004(3)
N5 0.041(4) 0.038(4) 0.031(3) -0.013(3) -0.006(3) -0.011(3)
N6 0.058(5) 0.034(4) 0.039(4) -0.005(3) -0.006(4) -0.014(3)
N4 0.054(5) 0.036(4) 0.065(6) -0.026(4) 0.005(4) -0.013(4)
O1 0.043(4) 0.098(7) 0.095(7) -0.052(6) -0.007(4) 0.017(4)
N2 0.060(5) 0.044(4) 0.071(6) -0.028(4) 0.005(5) -0.021(4)
N1 0.054(5) 0.071(6) 0.060(6) -0.039(5) 0.001(4) -0.018(5)
O2 0.115(8) 0.145(10) 0.057(6) -0.047(6) -0.023(6) -0.044(7)
C13 0.061(6) 0.061(6) 0.045(5) -0.018(5) -0.007(5) -0.025(5)
C12 0.047(5) 0.041(5) 0.049(5) -0.015(4) 0.002(4) -0.017(4)
C14 0.060(6) 0.049(5) 0.043(5) -0.002(4) -0.009(5) -0.019(5)
C21 0.064(6) 0.035(4) 0.037(5) -0.007(4) -0.010(4) -0.011(4)
C5 0.069(8) 0.071(8) 0.085(10) -0.032(7) -0.012(7) -0.020(6)
C34 0.054(6) 0.046(5) 0.050(6) -0.012(4) -0.008(5) -0.006(5)
C29 0.097(10) 0.041(5) 0.044(6) -0.002(4) -0.001(6) -0.014(6)
C33 0.043(5) 0.027(4) 0.042(5) -0.002(3) -0.005(4) -0.008(3)
C11 0.060(6) 0.064(6) 0.050(6) -0.033(5) 0.002(5) -0.023(5)
C1 0.046(5) 0.055(6) 0.036(5) -0.015(4) -0.004(4) -0.003(4)
C26 0.061(6) 0.035(4) 0.050(6) -0.007(4) -0.015(5) -0.019(4)
C25 0.078(8) 0.038(5) 0.056(6) -0.016(5) -0.011(6) -0.014(5)
C4 0.057(7) 0.063(7) 0.060(7) -0.027(6) -0.004(5) -0.008(6)
C17 0.053(6) 0.066(7) 0.057(6) -0.029(5) 0.002(5) -0.023(5)
C37 0.064(7) 0.041(5) 0.068(7) -0.022(5) -0.015(6) 0.005(5)
C22 0.057(6) 0.050(5) 0.051(6) -0.022(5) 0.004(5) -0.016(5)
C30 0.099(10) 0.049(6) 0.056(7) -0.014(5) 0.025(7) -0.027(7)
C18 0.070(8) 0.057(7) 0.080(8) -0.044(6) 0.013(6) -0.016(6)
C32 0.063(7) 0.051(6) 0.047(6) -0.015(5) 0.003(5) -0.008(5)
C19 0.059(7) 0.046(6) 0.089(9) -0.034(6) 0.011(6) -0.019(5)
C23 0.067(7) 0.060(6) 0.052(6) -0.028(5) -0.003(5) -0.011(5)
C28 0.085(8) 0.047(5) 0.048(6) -0.015(5) 0.002(6) -0.022(5)
C2 0.057(6) 0.051(6) 0.042(5) -0.012(4) -0.004(4) -0.002(5)
C38 0.069(7) 0.048(6) 0.061(7) -0.023(5) -0.013(5) -0.010(5)
C27 0.053(5) 0.033(4) 0.046(5) -0.015(4) 0.000(4) -0.010(4)
C35 0.057(6) 0.061(6) 0.043(5) -0.014(5) -0.013(5) 0.007(5)
C36 0.057(6) 0.041(5) 0.050(6) -0.007(4) -0.003(5) 0.003(5)
C7 0.051(6) 0.122(11) 0.082(9) -0.074(9) 0.018(6) -0.045(7)
C9 0.082(9) 0.050(6) 0.081(9) -0.034(6) 0.026(7) -0.035(6)
C31 0.068(8) 0.066(7) 0.078(9) -0.029(7) 0.015(7) -0.020(6)
C15 0.085(9) 0.061(7) 0.068(8) -0.011(6) -0.021(7) -0.013(7)
C16 0.072(8) 0.094(9) 0.051(7) -0.036(7) 0.001(6) -0.027(7)
C24 0.085(8) 0.039(5) 0.058(7) -0.022(5) -0.008(6) -0.006(5)
C10 0.094(10) 0.053(7) 0.119(13) -0.039(8) 0.036(9) -0.035(7)
C8 0.069(8) 0.102(11) 0.112(12) -0.074(10) 0.029(8) -0.054(8)
C6 0.062(8) 0.150(15) 0.086(10) -0.077(10) 0.012(7) -0.049(9)
C20 0.071(8) 0.050(6) 0.098(10) -0.030(7) 0.008(7) -0.004(6)
C3 0.053(6) 0.061(6) 0.043(5) -0.015(5) -0.007(4) 0.009(5)
B1 0.052(6) 0.030(5) 0.059(7) -0.010(5) 0.002(5) -0.011(5)
C50 0.098(12) 0.099(12) 0.160(19) -0.068(13) -0.035(13) -0.017(10)
S1 0.113(6) 0.079(4) 0.088(5) -0.051(4) 0.027(4) -0.060(5)
S2 0.063(4) 0.116(7) 0.193(12) -0.106(8) -0.022(6) 0.001(4)
F2 0.111(7) 0.192(12) 0.130(10) -0.055(11) 0.001(8) -0.021(7)
C39 0.060(11) 0.142(17) 0.107(14) -0.049(13) 0.007(10) -0.040(11)
F7 0.111(7) 0.192(12) 0.130(10) -0.055(11) 0.001(8) -0.021(7)
F13 0.111(7) 0.192(12) 0.130(10) -0.055(11) 0.001(8) -0.021(7)
O8 0.138(10) 0.138(10) 0.118(8) -0.051(8) 0.013(9) -0.077(9)
O7 0.138(10) 0.138(10) 0.118(8) -0.051(8) 0.013(9) -0.077(9)
O6 0.138(10) 0.138(10) 0.118(8) -0.051(8) 0.013(9) -0.077(9)
O3 0.138(10) 0.138(10) 0.118(8) -0.051(8) 0.013(9) -0.077(9)
O5 0.138(10) 0.138(10) 0.118(8) -0.051(8) 0.013(9) -0.077(9)
O4 0.138(10) 0.138(10) 0.118(8) -0.051(8) 0.013(9) -0.077(9)
F1 0.111(7) 0.192(12) 0.130(10) -0.055(11) 0.001(8) -0.021(7)
F6 0.111(7) 0.192(12) 0.130(10) -0.055(11) 0.001(8) -0.021(7)
F10 0.111(7) 0.192(12) 0.130(10) -0.055(11) 0.001(8) -0.021(7)
C40 0.060(11) 0.142(17) 0.107(14) -0.049(13) 0.007(10) -0.040(11)

loop_
_atom_type_symbol
_atom_type_description
_atom_type_scat_dispersion_real
_atom_type_scat_dispersion_imag
_atom_type_scat_source
C C 0.0181 0.0091 'International Tables Vol C Tables 4.2.6.8 and 6.1.1.4'
H H 0.0000 0.0000 'International Tables Vol C Tables 4.2.6.8 and 6.1.1.4'
Au Au -4.4197 7.2980 'International Tables Vol C Tables 4.2.6.8 and 6.1.1.4'
B B 0.0090 0.0039 'International Tables Vol C Tables 4.2.6.8 and 6.1.1.4'
Cl Cl 0.3639 0.7018 'International Tables Vol C Tables 4.2.6.8 and 6.1.1.4'
F F 0.0727 0.0534 'International Tables Vol C Tables 4.2.6.8 and 6.1.1.4'
N N 0.0311 0.0180 'International Tables Vol C Tables 4.2.6.8 and 6.1.1.4'
O O 0.0492 0.0322 'International Tables Vol C Tables 4.2.6.8 and 6.1.1.4'
P P 0.2955 0.4335 'International Tables Vol C Tables 4.2.6.8 and 6.1.1.4'
S S 0.3331 0.5567 'International Tables Vol C Tables 4.2.6.8 and 6.1.1.4'
W W -5.4734 5.5774 'International Tables Vol C Tables 4.2.6.8 and 6.1.1.4'

loop_
_geom_angle_atom_site_label_1
_geom_angle_atom_site_label_2
_geom_angle_atom_site_label_3
_geom_angle
_geom_angle_site_symmetry_3
C1 Au1 P1 169.0(3) .
C1 Au1 W1 42.3(3) .
P1 Au1 W1 148.71(6) .
C1 W1 C4 78.1(5) .
C1 W1 C5 80.7(5) .
C4 W1 C5 89.4(5) .
C1 W1 N5 110.6(3) .
C4 W1 N5 93.6(4) .
C5 W1 N5 168.6(4) .
C1 W1 N1 159.6(4) .
C4 W1 N1 85.1(4) .
C5 W1 N1 87.6(4) .
N5 W1 N1 81.7(3) .
C1 W1 N3 111.7(4) .
C4 W1 N3 169.3(4) .
C5 W1 N3 88.2(5) .
N5 W1 N3 86.8(3) .
N1 W1 N3 84.5(3) .
C1 W1 Au1 47.8(3) .
C4 W1 Au1 113.5(3) .
C5 W1 Au1 111.8(4) .
N5 W1 Au1 76.96(18) .
N1 W1 Au1 152.3(3) .
N3 W1 Au1 77.02(19) .
C27 P1 C33 105.2(4) .
C27 P1 C21 108.4(4) .
C33 P1 C21 106.4(5) .
C27 P1 Au1 111.5(3) .
C33 P1 Au1 111.6(3) .
C21 P1 Au1 113.2(4) .
C17 N3 N4 106.0(8) .
C17 N3 W1 134.0(7) .
N4 N3 W1 118.3(6) .
C12 N5 N6 108.1(7) .
C12 N5 W1 132.4(6) .
N6 N5 W1 119.1(5) .
C14 N6 N5 110.0(8) .
C14 N6 B1 130.4(9) .
N5 N6 B1 118.5(8) .
C19 N4 N3 108.8(9) .
C19 N4 B1 130.8(9) .
N3 N4 B1 120.1(8) .
C9 N2 N1 107.3(11) .
C9 N2 B1 130.0(11) .
N1 N2 B1 122.4(8) .
C7 N1 N2 109.3(11) .
C7 N1 W1 134.3(10) .
N2 N1 W1 116.3(6) .
C14 C13 C12 107.0(9) .
C14 C13 H13 126.5 .
C12 C13 H13 126.5 .
N5 C12 C13 107.4(9) .
N5 C12 C11 124.1(9) .
C13 C12 C11 128.5(9) .
N6 C14 C13 107.5(9) .
N6 C14 C15 122.4(11) .
C13 C14 C15 130.0(11) .
C22 C21 C26 119.2(10) .
C22 C21 P1 119.2(8) .
C26 C21 P1 121.6(8) .
O2 C5 W1 179.5(14) .
C35 C34 C33 119.3(10) .
C35 C34 H34 120.4 .
C33 C34 H34 120.4 .
C30 C29 C28 120.9(12) .
C30 C29 H29 119.5 .
C28 C29 H29 119.5 .
C34 C33 C38 119.4(9) .
C34 C33 P1 123.1(7) .
C38 C33 P1 117.5(8) .
C12 C11 H11A 109.5 .
C12 C11 H11B 109.5 .
H11A C11 H11B 109.5 .
C12 C11 H11C 109.5 .
H11A C11 H11C 109.5 .
H11B C11 H11C 109.5 .
C2 C1 W1 156.1(9) .
C2 C1 Au1 114.0(8) .
W1 C1 Au1 89.9(4) .
C25 C26 C21 118.6(11) .
C25 C26 H26 120.7 .
C21 C26 H26 120.7 .
C24 C25 C26 121.9(11) .
C24 C25 H25 119.0 .
C26 C25 H25 119.0 .
O1 C4 W1 177.5(11) .
N3 C17 C18 110.3(11) .
N3 C17 C16 122.6(10) .
C18 C17 C16 126.8(11) .
C36 C37 C38 120.2(11) .
C36 C37 H37 119.9 .
C38 C37 H37 119.9 .
C23 C22 C21 120.3(10) .
C23 C22 H22 119.8 .
C21 C22 H22 119.8 .
C29 C30 C31 120.5(11) .
C29 C30 H30 119.8 .
C31 C30 H30 119.8 .
C17 C18 C19 106.5(11) .
C17 C18 H18 126.7 .
C19 C18 H18 126.7 .
C31 C32 C27 120.0(11) .
C31 C32 H32 120.0 .
C27 C32 H32 120.0 .
N4 C19 C18 108.4(11) .
N4 C19 C20 121.9(11) .
C18 C19 C20 129.8(11) .
C24 C23 C22 121.6(11) .
C24 C23 H23 119.2 .
C22 C23 H23 119.2 .
C27 C28 C29 120.7(13) .
C27 C28 H28 119.7 .
C29 C28 H28 119.7 .
C3 C2 C1 177.0(13) .
C37 C38 C33 120.4(11) .
C37 C38 H38 119.8 .
C33 C38 H38 119.8 .
C28 C27 C32 119.0(10) .
C28 C27 P1 120.3(9) .
C32 C27 P1 120.7(8) .
C34 C35 C36 120.5(10) .
C34 C35 H35 119.8 .
C36 C35 H35 119.8 .
C37 C36 C35 120.3(10) .
C37 C36 H36 119.9 .
C35 C36 H36 119.9 .
N1 C7 C8 106.5(13) .
N1 C7 C6 127.1(14) .
C8 C7 C6 126.3(11) .
N2 C9 C8 109.5(12) .
N2 C9 C10 121.3(13) .
C8 C9 C10 129.2(12) .
C32 C31 C30 118.8(13) .
C32 C31 H31 120.6 .
C30 C31 H31 120.6 .
C14 C15 H15A 109.5 .
C14 C15 H15B 109.5 .
H15A C15 H15B 109.5 .
C14 C15 H15C 109.5 .
H15A C15 H15C 109.5 .
H15B C15 H15C 109.5 .
C17 C16 H16A 109.5 .
C17 C16 H16B 109.5 .
H16A C16 H16B 109.5 .
C17 C16 H16C 109.5 .
H16A C16 H16C 109.5 .
H16B C16 H16C 109.5 .
C23 C24 C25 118.4(10) .
C23 C24 H24 120.8 .
C25 C24 H24 120.8 .
C9 C10 H10A 109.5 .
C9 C10 H10B 109.5 .
H10A C10 H10B 109.5 .
C9 C10 H10C 109.5 .
H10A C10 H10C 109.5 .
H10B C10 H10C 109.5 .
C9 C8 C7 107.2(10) .
C9 C8 H8 126.4 .
C7 C8 H8 126.4 .
C7 C6 H6A 109.5 .
C7 C6 H6B 109.5 .
H6A C6 H6B 109.5 .
C7 C6 H6C 109.5 .
H6A C6 H6C 109.5 .
H6B C6 H6C 109.5 .
C19 C20 H20A 109.5 .
C19 C20 H20B 109.5 .
H20A C20 H20B 109.5 .
C19 C20 H20C 109.5 .
H20A C20 H20C 109.5 .
H20B C20 H20C 109.5 .
C2 C3 C3 179.2(17) 2_676
N6 B1 N2 109.0(9) .
N6 B1 N4 109.1(7) .
N2 B1 N4 108.2(10) .
N6 B1 H1 110.2 .
N2 B1 H1 110.2 .
N4 B1 H1 110.2 .
Cl2 C50 Cl1 109.5(10) .
Cl2 C50 H50A 109.8 .
Cl1 C50 H50A 109.8 .
Cl2 C50 H50B 109.8 .
Cl1 C50 H50B 109.8 .
H50A C50 H50B 108.2 .
O4 S1 O3 120.1(19) .
O4 S1 O5 119.0(19) .
O3 S1 O5 96.1(18) .
O4 S1 C39 122.4(18) .
O3 S1 C39 99.6(16) .
O5 S1 C39 93.5(19) .
O4 S1 F6 148.8(18) .
O3 S1 F6 57.5(13) .
O5 S1 F6 91.5(15) .
C39 S1 F6 42.6(9) .
O7 S2 O6 106(2) .
O7 S2 O8 126.9(19) .
O6 S2 O8 110.3(17) .
O7 S2 C40 105.2(15) .
O6 S2 C40 96.6(16) .
O8 S2 C40 107.2(19) .
O7 S2 F1 100.3(16) .
O6 S2 F1 54.5(14) .
O8 S2 F1 132.2(18) .
C40 S2 F1 44.9(8) .
F13 C39 F6 112(3) .
F13 C39 F10 87(3) .
F6 C39 F10 113(4) .
F13 C39 S1 158(4) .
F6 C39 S1 80(2) .
F10 C39 S1 105(2) .
S2 O6 F1 76.6(15) .
S1 O3 F6 79.7(15) .
C40 F1 O6 110(3) .
C40 F1 S2 64(2) .
O6 F1 S2 48.9(11) .
C39 F6 O3 100(2) .
C39 F6 S1 57(2) .
O3 F6 S1 42.8(9) .
F7 C40 F1 112(3) .
F7 C40 F2 122(4) .
F1 C40 F2 110(3) .
F7 C40 S2 110(3) .
F1 C40 S2 71(2) .
F2 C40 S2 120(3) .

loop_
_geom_bond_atom_site_label_1
_geom_bond_atom_site_label_2
_geom_bond_distance
_geom_bond_site_symmetry_2
Au1 C1 2.107(10) .
Au1 P1 2.276(2) .
Au1 W1 2.8417(6) .
W1 C1 1.912(10) .
W1 C4 2.014(12) .
W1 C5 2.018(14) .
W1 N5 2.179(7) .
W1 N1 2.184(9) .
W1 N3 2.205(7) .
P1 C27 1.803(10) .
P1 C33 1.811(9) .
P1 C21 1.813(10) .
Cl1 C50 1.814(17) .
Cl2 C50 1.652(18) .
N3 C17 1.341(13) .
N3 N4 1.367(11) .
N5 C12 1.353(12) .
N5 N6 1.363(11) .
N6 C14 1.340(13) .
N6 B1 1.528(14) .
N4 C19 1.332(14) .
N4 B1 1.548(14) .
O1 C4 1.129(14) .
N2 C9 1.359(13) .
N2 N1 1.386(14) .
N2 B1 1.538(16) .
N1 C7 1.365(14) .
O2 C5 1.135(16) .
C13 C14 1.382(16) .
C13 C12 1.405(15) .
C13 H13 0.9300 .
C12 C11 1.497(14) .
C14 C15 1.483(16) .
C21 C22 1.388(15) .
C21 C26 1.397(14) .
C34 C35 1.382(14) .
C34 C33 1.391(14) .
C34 H34 0.9300 .
C29 C30 1.34(2) .
C29 C28 1.390(16) .
C29 H29 0.9300 .
C33 C38 1.392(14) .
C11 H11A 0.9600 .
C11 H11B 0.9600 .
C11 H11C 0.9600 .
C1 C2 1.366(14) .
C26 C25 1.393(14) .
C26 H26 0.9300 .
C25 C24 1.377(17) .
C25 H25 0.9300 .
C17 C18 1.342(17) .
C17 C16 1.503(16) .
C37 C36 1.356(16) .
C37 C38 1.379(15) .
C37 H37 0.9300 .
C22 C23 1.374(14) .
C22 H22 0.9300 .
C30 C31 1.40(2) .
C30 H30 0.9300 .
C18 C19 1.362(18) .
C18 H18 0.9300 .
C32 C31 1.400(16) .
C32 C27 1.403(16) .
C32 H32 0.9300 .
C19 C20 1.489(17) .
C23 C24 1.366(17) .
C23 H23 0.9300 .
C28 C27 1.371(15) .
C28 H28 0.9300 .
C2 C3 1.208(15) .
C38 H38 0.9300 .
C35 C36 1.386(16) .
C35 H35 0.9300 .
C36 H36 0.9300 .
C7 C8 1.42(2) .
C7 C6 1.44(2) .
C9 C8 1.37(2) .
C9 C10 1.51(2) .
C31 H31 0.9300 .
C15 H15A 0.9600 .
C15 H15B 0.9600 .
C15 H15C 0.9600 .
C16 H16A 0.9600 .
C16 H16B 0.9600 .
C16 H16C 0.9600 .
C24 H24 0.9300 .
C10 H10A 0.9600 .
C10 H10B 0.9600 .
C10 H10C 0.9600 .
C8 H8 0.9300 .
C6 H6A 0.9600 .
C6 H6B 0.9600 .
C6 H6C 0.9600 .
C20 H20A 0.9600 .
C20 H20B 0.9600 .
C20 H20C 0.9600 .
C3 C3 1.35(2) 2_676
B1 H1 0.9800 .
C50 H50A 0.9700 .
C50 H50B 0.9700 .
S1 O4 1.348(17) .
S1 O3 1.370(17) .
S1 O5 1.376(18) .
S1 C39 1.69(4) .
S1 F6 1.98(3) .
S2 O7 1.383(18) .
S2 O6 1.409(17) .
S2 O8 1.45(3) .
S2 C40 1.73(5) .
S2 F1 1.82(3) .
F2 C40 1.369(17) .
C39 F13 1.355(18) .
C39 F6 1.363(18) .
C39 F10 1.372(18) .
F7 C40 1.357(17) .
O6 F1 1.52(4) .
O3 F6 1.70(4) .
F1 C40 1.360(18) .
